data_4125360
loop_
_publ_author_name
'Metrano, Anthony J.'
'Abascal, Nadia C.'
'Mercado, Brandon Q.'
'Paulson, Eric K.'
'Hurtley, Anna E.'
'Miller, Scott J.'

_publ_section_title
;
 Diversity of Secondary Structure in Catalytic Peptides with
 \b-Turn-Biased Sequences.
;
_journal_issue 1
_journal_name_full 'Journal of the American Chemical Society'
_journal_page_first 492
_journal_page_last 516
_journal_paper_doi 10.1021/jacs.6b11348
_journal_volume 139
_journal_year 2017
_chemical_absolute_configuration syn
_chemical_formula_moiety 'C29 H50 N6 O6'
_chemical_formula_sum 'C29 H50 N6 O6'
_chemical_formula_weight 578.75
_space_group_crystal_system orthorhombic
_space_group_IT_number 19
_space_group_name_Hall 'P 2ac 2ab'
_space_group_name_H-M_alt 'P 21 21 21'
_symmetry_space_group_name_Hall 'P 2ac 2ab'
_symmetry_space_group_name_H-M 'P 21 21 21'
_atom_sites_solution_hydrogens mixed
_atom_sites_solution_primary direct
_atom_sites_solution_secondary difmap
_audit_creation_method SHELXL-2014/7
_cell_angle_alpha 90
_cell_angle_beta 90
_cell_angle_gamma 90
_cell_formula_units_Z 4
_cell_length_a 9.6852(7)
_cell_length_b 10.7444(8)
_cell_length_c 31.296(2)
_cell_measurement_reflns_used 772
_cell_measurement_temperature 93(2)
_cell_measurement_theta_max 68.3
_cell_measurement_theta_min 2.8
_cell_volume 3256.7(4)
_computing_cell_refinement 'CrystalClear-SM Expert 2.0 r15 (Rigaku, 2011)'
_computing_data_collection 'CrystalClear-SM Expert 2.0 r15 (Rigaku, 2011)'
_computing_data_reduction 'CrystalClear-SM Expert 2.0 r15 (Rigaku, 2011)'
_computing_molecular_graphics
; 
 Refinement of F^2^ against ALL reflections.  The weighted R-factor wR and 
 goodness of fit S are based on F^2^, conventional R-factors R are based 
 on F, with F set to zero for negative F^2^. The threshold expression of 
 F^2^ > 2sigma(F^2^) is used only for calculating R-factors(gt) etc. and is 
 not relevant to the choice of reflections for refinement.  R-factors based 
 on F^2^ are statistically about twice as large as those based on F, and R- 
 factors based on ALL data will be even larger. 

The hydrogen atoms were first found in the difference map, then generated 
geometrically and refined as riding atoms with C-H distances = 0.95 - 0.99 
angstroms and Uiso(H) = 1.2 times Ueq(C) for CH and CH2 groups and Uiso(H) 
= 1.5 times Ueq(C) for CH3 groups. The only exceptions are the hydrogen atoms 
on heteroatoms.  These atoms were semi-freely refined. The N-H distances 
converged to chemically unreasonable values, and distance restraints of 0.96(2) 
were subsequently applied to N5-H5, N2A-H2A, and N3-H3. H2B was refined as a riding
atom on N2B, with Uiso(H) = 1.2 times Ued(N). A number of hydrogen 
bonds were refined and are listed in the appended RES file.  The cyclohexyl 
group was modeled as a disordered chair flip over two positions.  The site 
occupancies were freely refined to a converged value of 0.632(6) and 0.369(6), 
for the major (atoms with "B" suffixes) and minor (atoms with "A" suffixes) 
components. The atomic displacement parameters were restrained to have similar 
directions within the major and minor disordered groups. The C-O distance of
the carbonyl with atoms C3-O1 was expected to be chemically similar between major
and minor components; the refinement was restrained to reflect assertion.
;
_computing_publication_material 'SHELXL-2013/2 (Sheldrick, 2014)'
_computing_structure_refinement 'SHELXL-2014/7 (Sheldrick, 2014)'
_computing_structure_solution 'SHELXT-2014/5 (Sheldrick, 2014)'
_diffrn_ambient_temperature 93(2)
_diffrn_detector_area_resol_mean 22.2
_diffrn_measured_fraction_theta_full 0.998
_diffrn_measured_fraction_theta_max 0.995
_diffrn_measurement_device_type 'Rigaku Saturn 944+ CCD'
_diffrn_measurement_method \w
_diffrn_radiation_type CuK\a
_diffrn_radiation_wavelength 1.54178
_diffrn_reflns_av_R_equivalents 0.0692
_diffrn_reflns_av_unetI/netI 0.0210
_diffrn_reflns_Laue_measured_fraction_full 0.998
_diffrn_reflns_Laue_measured_fraction_max 0.995
_diffrn_reflns_limit_h_max 11
_diffrn_reflns_limit_h_min -11
_diffrn_reflns_limit_k_max 12
_diffrn_reflns_limit_k_min -12
_diffrn_reflns_limit_l_max 37
_diffrn_reflns_limit_l_min -37
_diffrn_reflns_number 106624
_diffrn_reflns_point_group_measured_fraction_full 0.994
_diffrn_reflns_point_group_measured_fraction_max 0.991
_diffrn_reflns_theta_full 67.679
_diffrn_reflns_theta_max 67.942
_diffrn_reflns_theta_min 4.351
_exptl_absorpt_coefficient_mu 0.676
_exptl_absorpt_correction_T_max 0.936
_exptl_absorpt_correction_T_min 0.863
_exptl_absorpt_correction_type multi-scan
_exptl_absorpt_process_details 'Jacobson, R. (1998) Private Communication'
_exptl_crystal_colour Colorless
_exptl_crystal_density_diffrn 1.180
_exptl_crystal_density_method 'not measured'
_exptl_crystal_description Block
_exptl_crystal_F_000 1256
_exptl_crystal_size_max 0.210
_exptl_crystal_size_mid 0.180
_exptl_crystal_size_min 0.100
_refine_diff_density_max 0.359
_refine_diff_density_min -0.353
_refine_diff_density_rms 0.037
_refine_ls_abs_structure_details
; 
 Flack x determined using 2052 quotients [(I+)-(I-)]/[(I+)+(I-)] 
 (Parsons, Flack and Wagner, Acta Cryst. B69 (2013) 249-259). 
;
_refine_ls_abs_structure_Flack 0.18(6)
_refine_ls_extinction_method none
_refine_ls_goodness_of_fit_ref 1.047
_refine_ls_hydrogen_treatment mixed
_refine_ls_matrix_type full
_refine_ls_number_parameters 462
_refine_ls_number_reflns 5882
_refine_ls_number_restraints 145
_refine_ls_restrained_S_all 1.069
_refine_ls_R_factor_all 0.0502
_refine_ls_R_factor_gt 0.0419
_refine_ls_shift/su_max 0.000
_refine_ls_shift/su_mean 0.000
_refine_ls_structure_factor_coef Fsqd
_refine_ls_weighting_details 'w=1/[\s^2^(Fo^2^)+(0.0461P)^2^+1.4000P] where P=(Fo^2^+2Fc^2^)/3'
_refine_ls_weighting_scheme calc
_refine_ls_wR_factor_gt 0.0990
_refine_ls_wR_factor_ref 0.1044
_reflns_Friedel_coverage 0.752
_reflns_Friedel_fraction_full 0.989
_reflns_Friedel_fraction_max 0.984
_reflns_number_gt 5207
_reflns_number_total 5882
_reflns_threshold_expression 'I > 2\s(I)'
_cod_data_source_file ja6b11348_si_009.cif
_cod_data_source_block 007-15102
_cod_depositor_comments 'Adding full bibliography for 4125336--4125366.cif.'
_cod_original_cell_volume 3256.8(4)
_cod_database_code 4125360
_shelx_shelxl_version_number 2014/7
_shelx_space_group_comment
; 
The symmetry employed for this shelxl refinement is uniquely defined 
by the following loop, which should always be used as a source of 
symmetry information in preference to the above space-group names. 
They are only intended as comments. 
;
_shelx_estimated_absorpt_t_min 0.871
_shelx_estimated_absorpt_t_max 0.936

loop_
_space_group_symop_operation_xyz
'x, y, z'
'-x+1/2, -y, z+1/2'
'-x, y+1/2, -z+1/2'
'x+1/2, -y+1/2, -z'

loop_
_atom_site_label
_atom_site_type_symbol
_atom_site_fract_x
_atom_site_fract_y
_atom_site_fract_z
_atom_site_U_iso_or_equiv
_atom_site_adp_type
_atom_site_occupancy
_atom_site_site_symmetry_order
_atom_site_calc_flag
_atom_site_refinement_flags_posn
_atom_site_refinement_flags_adp
_atom_site_refinement_flags_occupancy
_atom_site_disorder_assembly
_atom_site_disorder_group
O1A O 0.3417(7) 0.3979(6) 0.63636(18) 0.0395(13) Uani 0.637(6) 1 d . U P A 1
O2 O 0.3105(3) 0.6102(2) 0.50412(12) 0.0864(11) Uani 1 1 d . U . . .
O1B O 0.3709(15) 0.3957(13) 0.6195(4) 0.061(3) Uani 0.363(6) 1 d D U P A 2
O3 O 0.35690(19) 0.21751(18) 0.50609(6) 0.0321(5) Uani 1 1 d . . . . .
O4 O 0.10077(19) 0.23437(18) 0.58431(6) 0.0306(4) Uani 1 1 d . . . . .
O5 O 0.5543(2) 0.1458(2) 0.67273(7) 0.0367(5) Uani 1 1 d . . . . .
O6 O 0.4370(2) -0.03817(19) 0.67036(7) 0.0373(5) Uani 1 1 d . . . . .
N1 N 0.4739(3) 0.5701(3) 0.62173(8) 0.0431(7) Uani 1 1 d . . . . .
N2 N 0.2218(4) 0.4718(3) 0.55125(10) 0.0534(8) Uani 1 1 d D U . . .
H2 H 0.188(3) 0.394(2) 0.5549(10) 0.038(9) Uiso 1 1 d D . . . .
N3 N 0.1558(2) 0.3072(2) 0.48617(7) 0.0240(5) Uani 1 1 d D . . . .
H3 H 0.059(2) 0.303(3) 0.4864(10) 0.036(9) Uiso 1 1 d D . . . .
N4 N 0.1870(2) 0.0574(2) 0.55685(7) 0.0251(5) Uani 1 1 d . . . . .
N5 N 0.3640(2) 0.1348(2) 0.63453(7) 0.0270(5) Uani 1 1 d D . . . .
H5 H 0.376(3) 0.221(2) 0.6344(10) 0.035(8) Uiso 1 1 d D . . . .
N6 N 0.2034(3) 0.1457(3) 0.71066(8) 0.0404(6) Uani 1 1 d . . . . .
C1 C 0.4963(6) 0.6932(4) 0.60311(15) 0.0700(13) Uani 1 1 d . . . . .
H1AA H 0.4812 0.7571 0.6250 0.084 Uiso 0.637(6) 1 calc R U P A 1
H1AB H 0.4316 0.7060 0.5795 0.084 Uiso 0.637(6) 1 calc R U P A 1
H1AC H 0.5912 0.6990 0.5924 0.084 Uiso 0.637(6) 1 calc R U P A 1
H1BD H 0.4446 0.7554 0.6195 0.084 Uiso 0.363(6) 1 calc R U P A 2
H1BE H 0.4644 0.6934 0.5734 0.084 Uiso 0.363(6) 1 calc R U P A 2
H1BF H 0.5950 0.7133 0.6040 0.084 Uiso 0.363(6) 1 calc R U P A 2
C2 C 0.5804(3) 0.5198(4) 0.64948(12) 0.0509(9) Uani 1 1 d . . . . .
H2A H 0.6226 0.5875 0.6659 0.076 Uiso 1 1 calc R U . . .
H2B H 0.6513 0.4787 0.6321 0.076 Uiso 1 1 calc R U . . .
H2C H 0.5393 0.4592 0.6691 0.076 Uiso 1 1 calc R U . . .
C3A C 0.3484(9) 0.5002(8) 0.6186(3) 0.0304(18) Uani 0.637(6) 1 d D U P A 1
C4A C 0.2204(7) 0.5432(5) 0.59396(19) 0.0298(12) Uani 0.637(6) 1 d . U P A 1
H4A H 0.2313 0.6338 0.5875 0.036 Uiso 0.637(6) 1 calc R U P A 1
C5A C 0.0915(5) 0.5275(5) 0.62233(16) 0.0332(12) Uani 0.637(6) 1 d . U P A 1
H5A H 0.0838 0.4376 0.6303 0.040 Uiso 0.637(6) 1 calc R U P A 1
C6A C 0.0984(6) 0.6037(5) 0.66326(15) 0.0370(13) Uani 0.637(6) 1 d . U P A 1
H6AA H 0.0205 0.5797 0.6820 0.044 Uiso 0.637(6) 1 calc R U P A 1
H6AB H 0.1852 0.5837 0.6785 0.044 Uiso 0.637(6) 1 calc R U P A 1
C7A C 0.0925(7) 0.7423(5) 0.65535(18) 0.0391(14) Uani 0.637(6) 1 d . U P A 1
H7AA H 0.1703 0.7679 0.6368 0.047 Uiso 0.637(6) 1 calc R U P A 1
H7AB H 0.0998 0.7878 0.6828 0.047 Uiso 0.637(6) 1 calc R U P A 1
C9A C -0.0491(8) 0.7058(7) 0.5893(2) 0.0444(16) Uani 0.637(6) 1 d . U P A 1
H9AA H -0.1352 0.7260 0.5738 0.053 Uiso 0.637(6) 1 calc R U P A 1
H9AB H 0.0304 0.7329 0.5717 0.053 Uiso 0.637(6) 1 calc R U P A 1
C10A C -0.0407(5) 0.5647(5) 0.59773(16) 0.0404(14) Uani 0.637(6) 1 d . U P A 1
H10A H -0.0429 0.5199 0.5701 0.048 Uiso 0.637(6) 1 calc R U P A 1
H10B H -0.1226 0.5385 0.6144 0.048 Uiso 0.637(6) 1 calc R U P A 1
C11 C 0.2548(4) 0.5097(3) 0.51170(14) 0.0523(10) Uani 1 1 d . U . . .
C3B C 0.3910(19) 0.5020(13) 0.6074(6) 0.041(4) Uani 0.363(6) 1 d D U P A 2
C4B C 0.2804(12) 0.5659(8) 0.5790(3) 0.028(2) Uani 0.363(6) 1 d . U P A 2
H4B H 0.3152 0.6408 0.5635 0.034 Uiso 0.363(6) 1 calc R U P A 2
C5B C 0.1450(12) 0.5909(10) 0.6059(3) 0.038(2) Uani 0.363(6) 1 d . U P A 2
H5B H 0.1082 0.5087 0.6157 0.045 Uiso 0.363(6) 1 calc R U P A 2
C6B C 0.1712(10) 0.6702(8) 0.6452(3) 0.035(2) Uani 0.363(6) 1 d . U P A 2
H6BA H 0.2116 0.7508 0.6364 0.042 Uiso 0.363(6) 1 calc R U P A 2
H6BB H 0.2384 0.6275 0.6640 0.042 Uiso 0.363(6) 1 calc R U P A 2
C7B C 0.0367(13) 0.6936(13) 0.6700(4) 0.056(3) Uani 0.363(6) 1 d . U P A 2
H7BA H 0.0526 0.7432 0.6963 0.067 Uiso 0.363(6) 1 calc R U P A 2
H7BB H -0.0112 0.6151 0.6774 0.067 Uiso 0.363(6) 1 calc R U P A 2
C9B C -0.0984(16) 0.6753(15) 0.6029(5) 0.060(4) Uani 0.363(6) 1 d . U P A 2
H9BA H -0.1732 0.7072 0.5843 0.072 Uiso 0.363(6) 1 calc R U P A 2
H9BB H -0.1307 0.6000 0.6181 0.072 Uiso 0.363(6) 1 calc R U P A 2
C10B C 0.0382(10) 0.6497(9) 0.5768(3) 0.040(2) Uani 0.363(6) 1 d . U P A 2
H10C H 0.0182 0.5932 0.5526 0.048 Uiso 0.363(6) 1 calc R U P A 2
H10D H 0.0744 0.7288 0.5651 0.048 Uiso 0.363(6) 1 calc R U P A 2
C8 C -0.0469(5) 0.7732(4) 0.63329(16) 0.0758(13) Uani 1 1 d . U . . .
H8BC H -0.1247 0.8201 0.6460 0.091 Uiso 0.363(6) 1 calc R U P A 2
H8BD H 0.0155 0.8324 0.6186 0.091 Uiso 0.363(6) 1 calc R U P A 2
H8AA H -0.0557 0.8642 0.6292 0.091 Uiso 0.637(6) 1 calc R U P A 1
H8AB H -0.1249 0.7444 0.6512 0.091 Uiso 0.637(6) 1 calc R U P A 1
C12 C 0.2165(3) 0.4243(3) 0.47541(10) 0.0327(7) Uani 1 1 d . . . B 1
C13 C 0.1639(3) 0.4855(3) 0.43524(11) 0.0419(8) Uani 1 1 d . . . B 1
H13A H 0.0915 0.4416 0.4188 0.050 Uiso 1 1 calc R U . B 1
H13B H 0.1565 0.5774 0.4350 0.050 Uiso 1 1 calc R U . B 1
C14 C 0.3053(3) 0.4299(3) 0.43587(12) 0.0472(9) Uani 1 1 d . . . B 1
H14A H 0.3850 0.4875 0.4360 0.057 Uiso 1 1 calc R U . B 1
H14B H 0.3201 0.3517 0.4198 0.057 Uiso 1 1 calc R U . B 1
C15 C 0.2312(3) 0.2125(2) 0.50165(8) 0.0228(6) Uani 1 1 d . . . C 1
C16 C 0.1492(3) 0.0963(2) 0.51354(8) 0.0248(6) Uani 1 1 d . . . C 1
H16 H 0.0478 0.1123 0.5114 0.030 Uiso 1 1 calc R U . C 1
C17 C 0.1902(3) -0.0179(3) 0.48680(9) 0.0346(7) Uani 1 1 d . . . C 1
H17A H 0.2190 0.0070 0.4577 0.042 Uiso 1 1 calc R U . C 1
H17B H 0.1126 -0.0775 0.4846 0.042 Uiso 1 1 calc R U . C 1
C18 C 0.3119(4) -0.0748(3) 0.51178(10) 0.0390(7) Uani 1 1 d . . . C 1
H18A H 0.3223 -0.1645 0.5052 0.047 Uiso 1 1 calc R U . C 1
H18B H 0.3994 -0.0315 0.5050 0.047 Uiso 1 1 calc R U . C 1
C19 C 0.2725(3) -0.0555(3) 0.55784(9) 0.0335(7) Uani 1 1 d . . . C 1
H19A H 0.2195 -0.1274 0.5689 0.040 Uiso 1 1 calc R U . C 1
H19B H 0.3554 -0.0431 0.5759 0.040 Uiso 1 1 calc R U . C 1
C20 C 0.1628(3) 0.1352(3) 0.58964(9) 0.0259(6) Uani 1 1 d . . . D 1
C21 C 0.2188(3) 0.0984(3) 0.63340(8) 0.0276(6) Uani 1 1 d . . . D 1
H21 H 0.2110 0.0062 0.6372 0.033 Uiso 1 1 calc R U . D 1
C22 C 0.4499(3) 0.0709(3) 0.66088(9) 0.0294(6) Uani 1 1 d . . . E 1
C23 C 0.6561(3) 0.1036(3) 0.70434(10) 0.0440(8) Uani 1 1 d . . . F 1
C24 C 0.7427(4) 0.2190(4) 0.71092(15) 0.0668(12) Uani 1 1 d . . . F 1
H24A H 0.7841 0.2440 0.6837 0.100 Uiso 1 1 calc R U . F 1
H24B H 0.8160 0.2013 0.7317 0.100 Uiso 1 1 calc R U . F 1
H24C H 0.6843 0.2865 0.7217 0.100 Uiso 1 1 calc R U . F 1
C25 C 0.5818(4) 0.0655(5) 0.74559(11) 0.0658(12) Uani 1 1 d . . . F 1
H25A H 0.5227 0.1340 0.7552 0.099 Uiso 1 1 calc R U . F 1
H25B H 0.6502 0.0465 0.7677 0.099 Uiso 1 1 calc R U . F 1
H25C H 0.5250 -0.0083 0.7402 0.099 Uiso 1 1 calc R U . F 1
C26 C 0.7413(4) -0.0015(4) 0.68585(11) 0.0487(9) Uani 1 1 d . . . F 1
H26A H 0.6829 -0.0751 0.6820 0.073 Uiso 1 1 calc R U . F 1
H26B H 0.8172 -0.0214 0.7054 0.073 Uiso 1 1 calc R U . F 1
H26C H 0.7791 0.0240 0.6582 0.073 Uiso 1 1 calc R U . F 1
C27 C 0.1387(3) 0.1643(3) 0.66891(9) 0.0378(7) Uani 1 1 d . . . D 1
H27A H 0.1343 0.2545 0.6626 0.045 Uiso 1 1 calc R U . D 1
H27B H 0.0431 0.1319 0.6697 0.045 Uiso 1 1 calc R U . D 1
C28 C 0.1765(5) 0.2496(4) 0.73896(11) 0.0613(11) Uani 1 1 d . . . G 1
H28A H 0.2050 0.3272 0.7251 0.092 Uiso 1 1 calc R U . G 1
H28B H 0.2287 0.2386 0.7655 0.092 Uiso 1 1 calc R U . G 1
H28C H 0.0776 0.2532 0.7454 0.092 Uiso 1 1 calc R U . G 1
C29 C 0.1663(4) 0.0284(4) 0.73018(11) 0.0505(9) Uani 1 1 d . . . H 1
H29A H 0.0671 0.0276 0.7363 0.076 Uiso 1 1 calc R U . H 1
H29B H 0.2179 0.0180 0.7569 0.076 Uiso 1 1 calc R U . H 1
H29C H 0.1889 -0.0399 0.7106 0.076 Uiso 1 1 calc R U . H 1

loop_
_atom_site_aniso_label
_atom_site_aniso_U_11
_atom_site_aniso_U_22
_atom_site_aniso_U_33
_atom_site_aniso_U_23
_atom_site_aniso_U_13
_atom_site_aniso_U_12
O1A 0.042(3) 0.0293(17) 0.047(3) 0.001(2) -0.015(2) 0.0034(18)
O2 0.093(2) 0.0276(13) 0.138(3) 0.0178(15) -0.061(2) -0.0212(14)
O1B 0.065(5) 0.036(3) 0.082(6) 0.013(5) -0.035(5) -0.004(4)
O3 0.0221(10) 0.0306(10) 0.0437(12) 0.0101(9) -0.0021(8) 0.0001(8)
O4 0.0280(10) 0.0356(11) 0.0283(10) -0.0055(9) -0.0029(8) 0.0058(9)
O5 0.0330(11) 0.0366(11) 0.0406(11) -0.0006(9) -0.0145(9) 0.0026(10)
O6 0.0438(12) 0.0319(12) 0.0363(11) 0.0070(9) -0.0047(10) 0.0044(10)
N1 0.0638(19) 0.0312(14) 0.0342(14) -0.0010(12) -0.0046(13) -0.0006(14)
N2 0.081(2) 0.0232(13) 0.0562(17) -0.0098(13) -0.0433(16) 0.0128(15)
N3 0.0195(11) 0.0260(11) 0.0265(11) -0.0001(9) -0.0026(9) 0.0001(9)
N4 0.0266(12) 0.0253(11) 0.0236(11) 0.0008(9) 0.0019(9) -0.0015(9)
N5 0.0254(12) 0.0271(12) 0.0286(12) 0.0022(10) -0.0057(10) -0.0017(10)
N6 0.0447(15) 0.0509(16) 0.0255(12) -0.0053(11) -0.0026(11) -0.0008(13)
C1 0.105(4) 0.041(2) 0.064(3) 0.0039(19) 0.024(3) 0.000(2)
C2 0.0322(18) 0.072(2) 0.049(2) -0.0032(18) -0.0033(15) -0.0059(17)
C3A 0.037(4) 0.025(3) 0.029(4) -0.009(2) -0.008(3) 0.008(3)
C4A 0.037(3) 0.022(3) 0.031(3) 0.000(2) -0.004(2) 0.000(2)
C5A 0.040(3) 0.026(2) 0.033(2) 0.004(2) 0.006(2) 0.001(2)
C6A 0.049(3) 0.035(3) 0.027(2) -0.001(2) -0.003(2) 0.000(2)
C7A 0.049(3) 0.039(3) 0.029(3) -0.006(2) 0.001(2) 0.000(3)
C9A 0.042(4) 0.051(4) 0.040(3) 0.007(3) -0.004(3) 0.011(3)
C10A 0.031(3) 0.053(3) 0.037(3) -0.006(2) -0.001(2) 0.000(2)
C11 0.048(2) 0.0230(16) 0.086(3) 0.0013(16) -0.0385(19) 0.0027(14)
C3B 0.061(9) 0.020(5) 0.041(9) -0.006(5) -0.024(6) 0.009(5)
C4B 0.043(5) 0.016(4) 0.025(4) -0.003(3) -0.013(4) -0.003(4)
C5B 0.050(5) 0.037(5) 0.026(4) -0.007(4) -0.008(4) 0.019(4)
C6B 0.046(5) 0.033(5) 0.027(4) -0.006(3) 0.001(3) -0.003(4)
C7B 0.061(6) 0.068(8) 0.039(5) -0.010(5) 0.010(5) -0.003(6)
C9B 0.055(7) 0.057(8) 0.070(8) -0.016(6) -0.002(5) 0.006(5)
C10B 0.045(5) 0.045(5) 0.031(4) -0.014(4) -0.010(4) 0.014(4)
C8 0.084(3) 0.062(2) 0.082(3) -0.023(2) -0.025(2) 0.029(2)
C12 0.0263(15) 0.0277(14) 0.0442(17) 0.0097(13) -0.0069(13) -0.0015(12)
C13 0.0312(16) 0.0432(18) 0.0514(19) 0.0170(15) -0.0038(14) 0.0018(14)
C14 0.0299(16) 0.0497(19) 0.062(2) 0.0302(17) 0.0023(15) 0.0000(15)
C15 0.0208(14) 0.0256(13) 0.0219(13) -0.0012(10) 0.0016(10) -0.0002(11)
C16 0.0241(13) 0.0265(13) 0.0236(13) -0.0026(11) -0.0013(11) -0.0025(11)
C17 0.0475(18) 0.0276(14) 0.0286(14) -0.0049(12) 0.0005(13) -0.0036(13)
C18 0.054(2) 0.0276(15) 0.0358(16) -0.0022(13) 0.0033(15) 0.0057(14)
C19 0.0434(17) 0.0234(14) 0.0337(16) 0.0045(12) 0.0031(13) 0.0014(13)
C20 0.0210(13) 0.0304(14) 0.0263(14) -0.0021(11) 0.0019(11) -0.0035(12)
C21 0.0253(14) 0.0320(14) 0.0254(13) 0.0024(11) -0.0010(11) -0.0016(12)
C22 0.0300(14) 0.0317(16) 0.0266(14) -0.0018(12) -0.0030(12) 0.0030(12)
C23 0.0360(17) 0.060(2) 0.0359(17) -0.0029(15) -0.0166(14) 0.0112(16)
C24 0.050(2) 0.067(3) 0.083(3) -0.018(2) -0.037(2) 0.004(2)
C25 0.057(2) 0.108(4) 0.0319(18) -0.004(2) -0.0139(17) 0.015(2)
C26 0.0373(18) 0.057(2) 0.052(2) 0.0066(17) -0.0142(15) 0.0137(16)
C27 0.0313(16) 0.056(2) 0.0266(15) -0.0053(14) -0.0009(12) 0.0028(15)
C28 0.080(3) 0.068(3) 0.0359(18) -0.0181(18) -0.0122(18) 0.005(2)
C29 0.057(2) 0.065(2) 0.0293(16) 0.0031(16) 0.0026(15) -0.009(2)

loop_
_atom_type_symbol
_atom_type_description
_atom_type_scat_dispersion_real
_atom_type_scat_dispersion_imag
_atom_type_scat_source
C C 0.0181 0.0091 'International Tables Vol C Tables 4.2.6.8 and 6.1.1.4'
H H 0.0000 0.0000 'International Tables Vol C Tables 4.2.6.8 and 6.1.1.4'
N N 0.0311 0.0180 'International Tables Vol C Tables 4.2.6.8 and 6.1.1.4'
O O 0.0492 0.0322 'International Tables Vol C Tables 4.2.6.8 and 6.1.1.4'

loop_
_geom_angle_atom_site_label_1
_geom_angle_atom_site_label_2
_geom_angle_atom_site_label_3
_geom_angle
C22 O5 C23 120.4(2)
C3B N1 C2 118.8(8)
C3A N1 C2 116.6(4)
C3B N1 C1 120.9(8)
C3A N1 C1 125.0(5)
C2 N1 C1 118.0(3)
C11 N2 C4B 104.4(5)
C11 N2 C4A 130.7(3)
C11 N2 H2 119(2)
C4B N2 H2 135(2)
C4A N2 H2 110(2)
C15 N3 C12 121.9(2)
C15 N3 H3 120(2)
C12 N3 H3 117(2)
C20 N4 C16 119.1(2)
C20 N4 C19 126.5(2)
C16 N4 C19 113.3(2)
C22 N5 C21 118.0(2)
C22 N5 H5 115(2)
C21 N5 H5 113(2)
C29 N6 C28 111.6(3)
C29 N6 C27 112.9(3)
C28 N6 C27 111.3(3)
N1 C1 H1AA 109.5
N1 C1 H1AB 109.5
H1AA C1 H1AB 109.5
N1 C1 H1AC 109.5
H1AA C1 H1AC 109.5
H1AB C1 H1AC 109.5
N1 C1 H1BD 109.5
N1 C1 H1BE 109.5
H1BD C1 H1BE 109.5
N1 C1 H1BF 109.5
H1BD C1 H1BF 109.5
H1BE C1 H1BF 109.5
N1 C2 H2A 109.5
N1 C2 H2B 109.5
H2A C2 H2B 109.5
N1 C2 H2C 109.5
H2A C2 H2C 109.5
H2B C2 H2C 109.5
O1A C3A N1 118.8(8)
O1A C3A C4A 116.9(7)
N1 C3A C4A 124.3(6)
C3A C4A C5A 109.4(5)
C3A C4A N2 106.2(5)
C5A C4A N2 116.9(4)
C3A C4A H4A 108.0
C5A C4A H4A 108.0
N2 C4A H4A 108.0
C6A C5A C4A 113.0(4)
C6A C5A C10A 108.4(4)
C4A C5A C10A 110.8(4)
C6A C5A H5A 108.2
C4A C5A H5A 108.2
C10A C5A H5A 108.2
C7A C6A C5A 113.0(4)
C7A C6A H6AA 109.0
C5A C6A H6AA 109.0
C7A C6A H6AB 109.0
C5A C6A H6AB 109.0
H6AA C6A H6AB 107.8
C6A C7A C8 108.5(5)
C6A C7A H7AA 110.0
C8 C7A H7AA 110.0
C6A C7A H7AB 110.0
C8 C7A H7AB 110.0
H7AA C7A H7AB 108.4
C10A C9A C8 107.8(5)
C10A C9A H9AA 110.1
C8 C9A H9AA 110.1
C10A C9A H9AB 110.1
C8 C9A H9AB 110.1
H9AA C9A H9AB 108.5
C9A C10A C5A 112.5(5)
C9A C10A H10A 109.1
C5A C10A H10A 109.1
C9A C10A H10B 109.1
C5A C10A H10B 109.1
H10A C10A H10B 107.8
O2 C11 N2 123.2(4)
O2 C11 C12 119.8(4)
N2 C11 C12 116.9(3)
N1 C3B O1B 125.1(16)
N1 C3B C4B 114.5(10)
O1B C3B C4B 118.8(15)
N2 C4B C3B 107.8(8)
N2 C4B C5B 96.5(7)
C3B C4B C5B 110.1(9)
N2 C4B H4B 113.7
C3B C4B H4B 113.7
C5B C4B H4B 113.7
C10B C5B C6B 111.5(8)
C10B C5B C4B 108.5(7)
C6B C5B C4B 112.9(8)
C10B C5B H5B 107.9
C6B C5B H5B 107.9
C4B C5B H5B 107.9
C5B C6B C7B 111.1(8)
C5B C6B H6BA 109.4
C7B C6B H6BA 109.4
C5B C6B H6BB 109.4
C7B C6B H6BB 109.4
H6BA C6B H6BB 108.0
C6B C7B C8 98.5(8)
C6B C7B H7BA 112.1
C8 C7B H7BA 112.1
C6B C7B H7BB 112.1
C8 C7B H7BB 112.1
H7BA C7B H7BB 109.7
C8 C9B C10B 99.9(10)
C8 C9B H9BA 111.8
C10B C9B H9BA 111.8
C8 C9B H9BB 111.8
C10B C9B H9BB 111.8
H9BA C9B H9BB 109.5
C5B C10B C9B 109.6(9)
C5B C10B H10C 109.8
C9B C10B H10C 109.8
C5B C10B H10D 109.8
C9B C10B H10D 109.8
H10C C10B H10D 108.2
C7A C8 C9A 107.8(4)
C9B C8 C7B 104.0(8)
C9B C8 H8BC 111.0
C7B C8 H8BC 111.0
C9B C8 H8BD 111.0
C7B C8 H8BD 111.0
H8BC C8 H8BD 109.0
C7A C8 H8AA 110.2
C9A C8 H8AA 110.2
C7A C8 H8AB 110.2
C9A C8 H8AB 110.2
H8AA C8 H8AB 108.5
N3 C12 C11 117.4(3)
N3 C12 C14 117.6(3)
C11 C12 C14 117.0(3)
N3 C12 C13 116.2(2)
C11 C12 C13 116.5(3)
C14 C12 C13 59.4(2)
C14 C13 C12 60.3(2)
C14 C13 H13A 117.7
C12 C13 H13A 117.7
C14 C13 H13B 117.7
C12 C13 H13B 117.7
H13A C13 H13B 114.9
C13 C14 C12 60.3(2)
C13 C14 H14A 117.7
C12 C14 H14A 117.7
C13 C14 H14B 117.7
C12 C14 H14B 117.7
H14A C14 H14B 114.9
O3 C15 N3 123.2(2)
O3 C15 C16 121.7(2)
N3 C15 C16 115.2(2)
N4 C16 C15 109.2(2)
N4 C16 C17 102.2(2)
C15 C16 C17 112.7(2)
N4 C16 H16 110.8
C15 C16 H16 110.8
C17 C16 H16 110.8
C16 C17 C18 103.8(2)
C16 C17 H17A 111.0
C18 C17 H17A 111.0
C16 C17 H17B 111.0
C18 C17 H17B 111.0
H17A C17 H17B 109.0
C19 C18 C17 103.7(2)
C19 C18 H18A 111.0
C17 C18 H18A 111.0
C19 C18 H18B 111.0
C17 C18 H18B 111.0
H18A C18 H18B 109.0
N4 C19 C18 103.7(2)
N4 C19 H19A 111.0
C18 C19 H19A 111.0
N4 C19 H19B 111.0
C18 C19 H19B 111.0
H19A C19 H19B 109.0
O4 C20 N4 121.2(2)
O4 C20 C21 121.2(2)
N4 C20 C21 117.6(2)
N5 C21 C20 107.1(2)
N5 C21 C27 110.3(2)
C20 C21 C27 110.6(2)
N5 C21 H21 109.6
C20 C21 H21 109.6
C27 C21 H21 109.6
O6 C22 O5 126.0(3)
O6 C22 N5 124.9(3)
O5 C22 N5 109.0(2)
O5 C23 C24 102.2(3)
O5 C23 C26 109.8(3)
C24 C23 C26 111.2(3)
O5 C23 C25 109.5(3)
C24 C23 C25 111.4(3)
C26 C23 C25 112.3(3)
C23 C24 H24A 109.5
C23 C24 H24B 109.5
H24A C24 H24B 109.5
C23 C24 H24C 109.5
H24A C24 H24C 109.5
H24B C24 H24C 109.5
C23 C25 H25A 109.5
C23 C25 H25B 109.5
H25A C25 H25B 109.5
C23 C25 H25C 109.5
H25A C25 H25C 109.5
H25B C25 H25C 109.5
C23 C26 H26A 109.5
C23 C26 H26B 109.5
H26A C26 H26B 109.5
C23 C26 H26C 109.5
H26A C26 H26C 109.5
H26B C26 H26C 109.5
N6 C27 C21 111.6(3)
N6 C27 H27A 109.3
C21 C27 H27A 109.3
N6 C27 H27B 109.3
C21 C27 H27B 109.3
H27A C27 H27B 108.0
N6 C28 H28A 109.5
N6 C28 H28B 109.5
H28A C28 H28B 109.5
N6 C28 H28C 109.5
H28A C28 H28C 109.5
H28B C28 H28C 109.5
N6 C29 H29A 109.5
N6 C29 H29B 109.5
H29A C29 H29B 109.5
N6 C29 H29C 109.5
H29A C29 H29C 109.5
H29B C29 H29C 109.5

loop_
_geom_bond_atom_site_label_1
_geom_bond_atom_site_label_2
_geom_bond_distance
O1A C3A 1.233(9)
O2 C11 1.231(4)
O1B C3B 1.219(18)
O3 C15 1.227(3)
O4 C20 1.235(3)
O5 C22 1.344(4)
O5 C23 1.468(4)
O6 C22 1.215(4)
N1 C3B 1.175(18)
N1 C3A 1.432(10)
N1 C2 1.453(4)
N1 C1 1.461(5)
N2 C11 1.341(5)
N2 C4B 1.448(8)
N2 C4A 1.541(6)
N2 H2 0.90(2)
N3 C15 1.343(3)
N3 C12 1.429(4)
N3 H3 0.93(2)
N4 C20 1.344(3)
N4 C16 1.465(3)
N4 C19 1.469(4)
N5 C22 1.358(4)
N5 C21 1.460(4)
N5 H5 0.94(2)
N6 C29 1.446(5)
N6 C28 1.448(4)
N6 C27 1.463(4)
C1 H1AA 0.9800
C1 H1AB 0.9800
C1 H1AC 0.9800
C1 H1BD 0.9800
C1 H1BE 0.9800
C1 H1BF 0.9800
C2 H2A 0.9800
C2 H2B 0.9800
C2 H2C 0.9800
C3A C4A 1.532(10)
C4A C5A 1.541(8)
C4A H4A 1.0000
C5A C6A 1.522(7)
C5A C10A 1.547(7)
C5A H5A 1.0000
C6A C7A 1.510(8)
C6A H6AA 0.9900
C6A H6AB 0.9900
C7A C8 1.552(7)
C7A H7AA 0.9900
C7A H7AB 0.9900
C9A C10A 1.541(9)
C9A C8 1.555(8)
C9A H9AA 0.9900
C9A H9AB 0.9900
C10A H10A 0.9900
C10A H10B 0.9900
C11 C12 1.506(5)
C3B C4B 1.552(18)
C4B C5B 1.581(15)
C4B H4B 1.0000
C5B C10B 1.515(12)
C5B C6B 1.517(12)
C5B H5B 1.0000
C6B C7B 1.537(16)
C6B H6BA 0.9900
C6B H6BB 0.9900
C7B C8 1.646(13)
C7B H7BA 0.9900
C7B H7BB 0.9900
C9B C8 1.504(15)
C9B C10B 1.578(18)
C9B H9BA 0.9900
C9B H9BB 0.9900
C10B H10C 0.9900
C10B H10D 0.9900
C8 H8BC 0.9900
C8 H8BD 0.9900
C8 H8AA 0.9900
C8 H8AB 0.9900
C12 C14 1.508(5)
C12 C13 1.508(4)
C13 C14 1.494(5)
C13 H13A 0.9900
C13 H13B 0.9900
C14 H14A 0.9900
C14 H14B 0.9900
C15 C16 1.525(4)
C16 C17 1.537(4)
C16 H16 1.0000
C17 C18 1.541(4)
C17 H17A 0.9900
C17 H17B 0.9900
C18 C19 1.506(4)
C18 H18A 0.9900
C18 H18B 0.9900
C19 H19A 0.9900
C19 H19B 0.9900
C20 C21 1.525(4)
C21 C27 1.529(4)
C21 H21 1.0000
C23 C24 1.511(5)
C23 C26 1.514(5)
C23 C25 1.533(5)
C24 H24A 0.9800
C24 H24B 0.9800
C24 H24C 0.9800
C25 H25A 0.9800
C25 H25B 0.9800
C25 H25C 0.9800
C26 H26A 0.9800
C26 H26B 0.9800
C26 H26C 0.9800
C27 H27A 0.9900
C27 H27B 0.9900
C28 H28A 0.9800
C28 H28B 0.9800
C28 H28C 0.9800
C29 H29A 0.9800
C29 H29B 0.9800
C29 H29C 0.9800

loop_
_geom_hbond_atom_site_label_D
_geom_hbond_atom_site_label_H
_geom_hbond_atom_site_label_A
_geom_hbond_distance_DH
_geom_hbond_distance_HA
_geom_hbond_distance_DA
_geom_hbond_angle_DHA
_geom_hbond_site_symmetry_A
N2 H2 O4 0.90(2) 2.12(2) 2.992(4) 161(3) .
N3 H3 O3 0.93(2) 1.99(2) 2.917(3) 173(3) 4_456
N5 H5 O1A 0.94(2) 1.93(2) 2.836(7) 163(3) .
N5 H5 O1B 0.94(2) 1.93(3) 2.843(14) 164(3) .

loop_
_geom_torsion_atom_site_label_1
_geom_torsion_atom_site_label_2
_geom_torsion_atom_site_label_3
_geom_torsion_atom_site_label_4
_geom_torsion
C2 N1 C3A O1A -5.9(9)
C1 N1 C3A O1A -178.8(5)
C2 N1 C3A C4A 174.8(6)
C1 N1 C3A C4A 1.9(10)
O1A C3A C4A C5A 49.0(8)
N1 C3A C4A C5A -131.6(6)
O1A C3A C4A N2 -78.0(8)
N1 C3A C4A N2 101.3(7)
C11 N2 C4A C3A -104.4(5)
C11 N2 C4A C5A 133.2(5)
C3A C4A C5A C6A 60.6(6)
N2 C4A C5A C6A -178.7(4)
C3A C4A C5A C10A -177.5(5)
N2 C4A C5A C10A -56.8(5)
C4A C5A C6A C7A 67.5(6)
C10A C5A C6A C7A -55.8(6)
C5A C6A C7A C8 61.2(6)
C8 C9A C10A C5A -59.4(7)
C6A C5A C10A C9A 54.9(6)
C4A C5A C10A C9A -69.7(6)
C4B N2 C11 O2 -6.4(6)
C4A N2 C11 O2 10.8(7)
C4A N2 C11 C12 -167.3(4)
C2 N1 C3B O1B 14(2)
C1 N1 C3B O1B 175.8(13)
C2 N1 C3B C4B 178.8(8)
C1 N1 C3B C4B -18.9(16)
C11 N2 C4B C3B -117.2(8)
C11 N2 C4B C5B 129.3(5)
N1 C3B C4B N2 158.1(12)
O1B C3B C4B N2 -35.7(18)
N1 C3B C4B C5B -97.8(13)
O1B C3B C4B C5B 68.5(16)
N2 C4B C5B C10B -66.7(8)
C3B C4B C5B C10B -178.3(9)
N2 C4B C5B C6B 169.2(7)
C3B C4B C5B C6B 57.5(11)
C10B C5B C6B C7B 56.8(12)
C4B C5B C6B C7B 179.3(9)
C5B C6B C7B C8 -63.6(10)
C6B C5B C10B C9B -55.2(12)
C4B C5B C10B C9B 179.8(8)
C8 C9B C10B C5B 66.4(11)
C10B C9B C8 C7B -78.9(11)
C6A C7A C8 C9A -63.0(7)
C10A C9A C8 C7A 62.0(7)
C6B C7B C8 C9B 78.6(11)
C15 N3 C12 C11 -75.6(3)
C15 N3 C12 C14 72.4(3)
C15 N3 C12 C13 139.8(3)
O2 C11 C12 N3 178.2(3)
N2 C11 C12 N3 -3.6(4)
O2 C11 C12 C14 30.0(4)
N2 C11 C12 C14 -151.8(3)
O2 C11 C12 C13 -37.3(5)
N2 C11 C12 C13 140.9(3)
N3 C12 C13 C14 -108.0(3)
C11 C12 C13 C14 107.1(3)
N3 C12 C14 C13 105.6(3)
C11 C12 C14 C13 -106.3(3)
C12 N3 C15 O3 -2.9(4)
C12 N3 C15 C16 177.1(2)
C20 N4 C16 C15 61.6(3)
C19 N4 C16 C15 -107.2(2)
C20 N4 C16 C17 -178.8(2)
C19 N4 C16 C17 12.4(3)
O3 C15 C16 N4 50.3(3)
N3 C15 C16 N4 -129.7(2)
O3 C15 C16 C17 -62.5(3)
N3 C15 C16 C17 117.4(3)
N4 C16 C17 C18 -29.8(3)
C15 C16 C17 C18 87.4(3)
C16 C17 C18 C19 37.0(3)
C20 N4 C19 C18 -157.3(3)
C16 N4 C19 C18 10.6(3)
C17 C18 C19 N4 -28.9(3)
C16 N4 C20 O4 5.3(4)
C19 N4 C20 O4 172.5(3)
C16 N4 C20 C21 -172.9(2)
C19 N4 C20 C21 -5.6(4)
C22 N5 C21 C20 -153.6(2)
C22 N5 C21 C27 85.9(3)
O4 C20 C21 N5 -96.2(3)
N4 C20 C21 N5 81.9(3)
O4 C20 C21 C27 24.0(4)
N4 C20 C21 C27 -157.8(3)
C23 O5 C22 O6 -8.7(4)
C23 O5 C22 N5 174.6(2)
C21 N5 C22 O6 31.0(4)
C21 N5 C22 O5 -152.2(2)
C22 O5 C23 C24 -174.6(3)
C22 O5 C23 C26 67.3(4)
C22 O5 C23 C25 -56.4(4)
C29 N6 C27 C21 -82.3(3)
C28 N6 C27 C21 151.2(3)
N5 C21 C27 N6 -52.9(3)
C20 C21 C27 N6 -171.3(2)
